data_4000080
loop_
_publ_author_name
'Zaman, Md. Badruz'
'Smith, Mark D.'
'zur Loye, Hans-Conrad'

_publ_section_title
;
Organizing chain and square-grid architectures by
employing coordination bonds between inorganic and
organic components.  New coordination polymers formed
from Cd(II), Co(II) and Cu(II) nitrate salts and
1,4-bis(4-pyridyl)butadiyne
;
_journal_name_full 'Chemistry of Materials'
_journal_year 2001
_chemical_formula_sum 'C14 H12 Co N4 O10'
_chemical_formula_weight 455.21
_space_group_IT_number 56
_symmetry_cell_setting orthorhombic
_symmetry_space_group_name_Hall '-P 2ab 2ac'
_symmetry_space_group_name_H-M 'P c c n'
_atom_sites_solution_hydrogens geom
_atom_sites_solution_primary direct
_atom_sites_solution_secondary difmap
_cell_angle_alpha 90.00
_cell_angle_beta 90.00
_cell_angle_gamma 90.00
_cell_formula_units_Z 8
_cell_length_a 22.999(3)
_cell_length_b 23.338(3)
_cell_length_c 7.3888(11)
_cell_measurement_reflns_used 3850
_cell_measurement_temperature 293(2)
_cell_measurement_theta_max 23.312
_cell_measurement_theta_min 2.4865
_cell_volume 3966.1(10)
_diffrn_ambient_temperature 293(2)
_diffrn_detector_area_resol_mean ?
_diffrn_measurement_device_type 'Bruker SMART APEX CCD diffractometer'
_diffrn_measurement_method 'omega scans'
_diffrn_radiation_monochromator graphite
_diffrn_radiation_source 'fine-focus sealed tube'
_diffrn_radiation_type MoK\a
_diffrn_radiation_wavelength 0.71073
_diffrn_reflns_av_R_equivalents 0.1123
_diffrn_reflns_av_sigmaI/netI 0.0915
_diffrn_reflns_limit_h_max 28
_diffrn_reflns_limit_h_min -27
_diffrn_reflns_limit_k_max 29
_diffrn_reflns_limit_k_min -28
_diffrn_reflns_limit_l_max 7
_diffrn_reflns_limit_l_min -9
_diffrn_reflns_number 24789
_diffrn_reflns_theta_max 26.47
_diffrn_reflns_theta_min 1.75
_diffrn_standards_decay_% 0
_diffrn_standards_interval_count ?
_diffrn_standards_interval_time ?
_diffrn_standards_number ?
_exptl_absorpt_coefficient_mu 0.924
_exptl_absorpt_correction_T_max 0.9443
_exptl_absorpt_correction_T_min 0.8176
_exptl_absorpt_correction_type multi-scan
_exptl_absorpt_process_details '(SADABS, Bruker, 1997)'
_exptl_crystal_colour orange
_exptl_crystal_density_diffrn 1.525
_exptl_crystal_density_meas ?
_exptl_crystal_density_method 'not measured'
_exptl_crystal_description bar
_exptl_crystal_F_000 1848
_exptl_crystal_size_max 0.20
_exptl_crystal_size_mid 0.04
_exptl_crystal_size_min 0.04
_refine_ls_extinction_coef ?
_refine_ls_extinction_method none
_refine_ls_goodness_of_fit_ref 0.972
_refine_ls_hydrogen_treatment mixed
_refine_ls_matrix_type full
_refine_ls_number_parameters 287
_refine_ls_number_reflns 4095
_refine_ls_number_restraints 4
_refine_ls_restrained_S_all 0.971
_refine_ls_R_factor_all 0.1211
_refine_ls_R_factor_gt 0.0649
_refine_ls_shift/su_max 0.001
_refine_ls_shift/su_mean 0.000
_refine_ls_structure_factor_coef Fsqd
_refine_ls_weighting_details 'calc w=1/[\s^2^(Fo^2^)+(0.0560P)^2^+0.0000P] where P=(Fo^2^+2Fc^2^)/3'
_refine_ls_weighting_scheme calc
_refine_ls_wR_factor_gt 0.1240
_refine_ls_wR_factor_ref 0.1443
_reflns_number_gt 2433
_reflns_number_total 4095
_reflns_threshold_expression >2sigma(I)
_cod_depositor_comments
;
The following automatic conversions were performed:
'_symmetry_cell_setting' value 'Orthorhombic' changed to 'orthorhombic'
according to '/home/saulius/struct/CIF-dictionaries/cif_core.dic'
dictionary named 'cif_core.dic' version 2.4.1 from 2010-06-29.

Automatic conversion script
Id: cif_fix_enum 1527 2010-12-29 10:47:43Z saulius 
;
_cod_original_sg_symbol_H-M Pccn
_cod_database_code 4000080

loop_
_symmetry_equiv_pos_as_xyz
'x, y, z'
'-x+1/2, -y+1/2, z'
'-x, y+1/2, -z+1/2'
'x+1/2, -y, -z+1/2'
'-x, -y, -z'
'x-1/2, y-1/2, -z'
'x, -y-1/2, z-1/2'
'-x-1/2, y, z-1/2'

loop_
_atom_site_label
_atom_site_type_symbol
_atom_site_fract_x
_atom_site_fract_y
_atom_site_fract_z
_atom_site_U_iso_or_equiv
_atom_site_adp_type
_atom_site_occupancy
_atom_site_symmetry_multiplicity
_atom_site_calc_flag
_atom_site_refinement_flags
_atom_site_disorder_assembly
_atom_site_disorder_group
Co Co 1.04317(3) 0.38956(2) 0.94495(9) 0.0332(2) Uani 1 1 d . . .
C1 C 0.9877(2) 0.27120(18) 0.9533(8) 0.0429(13) Uani 1 1 d . . .
H1 H 1.0261 0.2598 0.9359 0.051 Uiso 1 1 calc R . .
C2 C 0.9464(2) 0.22963(19) 0.9674(8) 0.0435(13) Uani 1 1 d . . .
H2 H 0.9567 0.1912 0.9599 0.052 Uiso 1 1 calc R . .
C3 C 0.8897(2) 0.24511(19) 0.9925(6) 0.0364(12) Uani 1 1 d . . .
C4 C 0.8773(2) 0.3026(2) 1.0029(8) 0.0519(17) Uani 1 1 d . . .
H4 H 0.8393 0.3149 1.0211 0.062 Uiso 1 1 calc R . .
C5 C 0.9210(2) 0.3416(2) 0.9864(8) 0.0475(15) Uani 1 1 d . . .
H5 H 0.9116 0.3803 0.9918 0.057 Uiso 1 1 calc R . .
C6 C 0.8448(2) 0.20284(19) 1.0113(7) 0.0416(13) Uani 1 1 d . . .
C7 C 0.8084(2) 0.1664(2) 1.0258(7) 0.0441(13) Uani 1 1 d . . .
C8 C 0.76737(19) 0.12392(19) 1.0413(7) 0.0393(12) Uani 1 1 d . . .
C9 C 0.73244(19) 0.08658(19) 1.0515(7) 0.0398(12) Uani 1 1 d . . .
C10 C 0.69033(19) 0.04125(18) 1.0565(7) 0.0364(11) Uani 1 1 d . . .
C11 C 0.6778(2) 0.0107(2) 0.9014(7) 0.0532(15) Uani 1 1 d . . .
H11 H 0.6966 0.0192 0.7933 0.064 Uiso 1 1 calc R . .
C12 C 0.6370(2) -0.0325(2) 0.9084(7) 0.0512(15) Uani 1 1 d . . .
H12 H 0.6289 -0.0529 0.8032 0.061 Uiso 1 1 calc R . .
C13 C 0.6213(2) -0.0168(2) 1.2061(7) 0.0495(14) Uani 1 1 d . . .
H13 H 0.6019 -0.0261 1.3126 0.059 Uiso 1 1 calc R . .
C14 C 0.6613(2) 0.0269(2) 1.2111(7) 0.0492(14) Uani 1 1 d . . .
H14 H 0.6685 0.0465 1.3184 0.059 Uiso 1 1 calc R . .
N1 N 0.97658(15) 0.32734(14) 0.9630(5) 0.0337(9) Uani 1 1 d . . .
N2 N 0.60876(16) -0.04633(16) 1.0596(6) 0.0382(10) Uani 1 1 d . . .
N3 N 0.9691(2) 0.44130(18) 0.6385(6) 0.0493(12) Uani 1 1 d . . .
N4 N 1.1010(3) 0.3207(3) 1.2485(10) 0.0760(16) Uani 1 1 d . . .
O1 O 0.99083(14) 0.44881(12) 0.7968(4) 0.0405(8) Uani 1 1 d . . .
O2 O 0.9839(3) 0.39928(18) 0.5543(7) 0.108(2) Uani 1 1 d . . .
O3 O 0.9370(2) 0.4771(2) 0.5771(6) 0.0887(15) Uani 1 1 d . . .
O4 O 1.10068(18) 0.33449(18) 1.0904(6) 0.0648(12) Uani 1 1 d . . .
O5 O 1.0669(3) 0.3462(3) 1.3519(8) 0.132(2) Uani 1 1 d . . .
O6 O 1.1289(3) 0.2788(3) 1.3088(9) 0.131(2) Uani 1 1 d . . .
O7 O 1.00394(16) 0.43108(15) 1.1610(5) 0.0424(8) Uani 1 1 d D . .
H7WA H 1.011(2) 0.417(2) 1.264(3) 0.051(17) Uiso 1 1 d D . .
H7WB H 1.006(3) 0.4664(8) 1.186(9) 0.10(2) Uiso 1 1 d D . .
O8 O 1.08245(19) 0.34635(19) 0.7333(6) 0.0539(10) Uani 1 1 d D . .
H8WA H 1.098(3) 0.3134(13) 0.730(11) 0.11(3) Uiso 1 1 d D . .
H8WB H 1.077(2) 0.353(2) 0.622(2) 0.045(17) Uiso 1 1 d D . .
O1S O 0.2168(6) 0.4027(8) 0.472(3) 0.329(8) Uani 1 1 d . . .
O2S O 0.215(2) 0.349(3) 0.752(10) 0.58(5) Uani 0.50 1 d P . .
O3S O 0.255(2) 0.321(2) 0.544(8) 0.46(3) Uani 0.50 1 d P . .

loop_
_atom_site_aniso_label
_atom_site_aniso_U_11
_atom_site_aniso_U_22
_atom_site_aniso_U_33
_atom_site_aniso_U_23
_atom_site_aniso_U_13
_atom_site_aniso_U_12
Co 0.0354(3) 0.0295(3) 0.0347(4) 0.0011(3) -0.0026(3) -0.0156(3)
C1 0.030(3) 0.032(2) 0.067(4) 0.000(3) 0.004(3) -0.003(2)
C2 0.042(3) 0.023(2) 0.065(4) 0.003(2) -0.001(3) -0.008(2)
C3 0.035(3) 0.032(2) 0.042(3) 0.006(2) -0.003(2) -0.014(2)
C4 0.028(3) 0.036(3) 0.092(5) -0.002(3) 0.003(3) -0.004(2)
C5 0.040(3) 0.024(2) 0.079(5) 0.001(3) 0.006(3) -0.002(2)
C6 0.043(3) 0.031(2) 0.051(4) -0.001(2) 0.003(2) -0.012(2)
C7 0.042(3) 0.036(3) 0.054(4) -0.002(3) 0.001(3) -0.012(2)
C8 0.033(3) 0.034(3) 0.051(3) -0.001(3) 0.002(3) -0.010(2)
C9 0.031(3) 0.033(2) 0.056(3) 0.000(3) -0.001(3) -0.007(2)
C10 0.029(2) 0.030(2) 0.050(3) -0.002(3) -0.001(3) -0.0083(19)
C11 0.053(3) 0.059(3) 0.047(4) -0.003(3) 0.014(3) -0.029(3)
C12 0.052(3) 0.059(3) 0.043(4) -0.008(3) 0.012(3) -0.026(3)
C13 0.056(3) 0.056(3) 0.036(3) -0.008(3) 0.009(3) -0.026(3)
C14 0.049(3) 0.057(3) 0.041(3) -0.013(3) 0.002(3) -0.025(3)
N1 0.033(2) 0.0290(19) 0.039(3) 0.0001(19) 0.0026(19) -0.0074(16)
N2 0.036(2) 0.042(2) 0.037(2) -0.005(2) 0.004(2) -0.0168(18)
N3 0.070(3) 0.031(2) 0.047(3) 0.002(2) -0.014(2) -0.007(2)
N4 0.078(4) 0.075(4) 0.075(5) 0.011(4) 0.002(4) -0.011(3)
O1 0.056(2) 0.0325(17) 0.033(2) 0.0011(16) -0.0131(17) -0.0081(16)
O2 0.201(6) 0.052(3) 0.072(3) -0.020(3) -0.055(4) 0.025(3)
O3 0.113(4) 0.095(3) 0.058(3) -0.001(3) -0.036(3) 0.034(3)
O4 0.075(3) 0.074(3) 0.045(3) 0.011(2) -0.013(2) -0.008(2)
O5 0.153(6) 0.163(6) 0.082(4) 0.031(4) 0.017(4) 0.045(5)
O6 0.127(5) 0.139(5) 0.128(5) 0.064(4) -0.028(4) 0.040(4)
O7 0.060(2) 0.034(2) 0.033(2) 0.0013(19) 0.0014(19) -0.0143(18)
O8 0.062(3) 0.061(3) 0.039(3) -0.005(2) 0.007(2) 0.000(2)
O1S 0.249(14) 0.42(2) 0.323(19) -0.026(16) -0.037(13) -0.123(15)
O2S 0.43(7) 0.81(10) 0.51(8) 0.07(8) 0.18(7) 0.39(7)
O3S 0.34(4) 0.58(7) 0.45(6) 0.10(6) -0.11(4) -0.06(5)
